data_7050173
loop_
_publ_author_name
'Li, Jian-Rong'
'Bu, Xian-He'
'Zhang, Ruo-Hua'
'Duan, Chun-Ying'
'Man-Chung Wong, Keith'
'Wing-Wah Yam, Vivian'

_publ_section_title
;
 Lanthanide perchlorate complexes with 1,4-bis(phenylsulfinyl)butane:
 structures and luminescent properties
;
_journal_issue 2
_journal_name_full 'New Journal of Chemistry'
_journal_page_first 261
_journal_paper_doi 10.1039/b308473f
_journal_volume 28
_journal_year 2004
_chemical_formula_sum 'C64 H72 Cl3 O20 S8 Tb'
_chemical_formula_weight 1682.97
_chemical_name_systematic
;
?
;
_space_group_IT_number 82
_symmetry_cell_setting tetragonal
_symmetry_space_group_name_Hall 'I -4'
_symmetry_space_group_name_H-M 'I -4'
_atom_sites_solution_hydrogens geom
_atom_sites_solution_primary direct
_atom_sites_solution_secondary difmap
_audit_creation_method SHELXL-97
_cell_angle_alpha 90.000(5)
_cell_angle_beta 90.000(5)
_cell_angle_gamma 90.000(5)
_cell_formula_units_Z 2
_cell_length_a 14.449(4)
_cell_length_b 14.449(4)
_cell_length_c 17.537(5)
_cell_measurement_reflns_used 982
_cell_measurement_temperature 293(2)
_cell_measurement_theta_max 27.12
_cell_measurement_theta_min 2.25
_cell_volume 3661.3(18)
_computing_cell_refinement 'Bruker SMART'
_computing_data_collection 'Bruker SMART'
_computing_data_reduction 'Bruker SAINT'
_computing_molecular_graphics 'Bruker SHELXTL'
_computing_publication_material 'Bruker SHELXTL'
_computing_structure_refinement 'SHELXL-97 (Sheldrick, 1997)'
_computing_structure_solution 'SHELXS-97 (Sheldrick, 1990)'
_diffrn_ambient_temperature 293(2)
_diffrn_measured_fraction_theta_full 0.999
_diffrn_measured_fraction_theta_max 0.999
_diffrn_measurement_device_type CCD
_diffrn_measurement_method 'Omig and Phi scans'
_diffrn_radiation_monochromator graphite
_diffrn_radiation_source 'fine-focus sealed tube'
_diffrn_radiation_type MoK\a
_diffrn_radiation_wavelength 0.71073
_diffrn_reflns_av_R_equivalents 0.0548
_diffrn_reflns_av_sigmaI/netI 0.0744
_diffrn_reflns_limit_h_max 17
_diffrn_reflns_limit_h_min -17
_diffrn_reflns_limit_k_max 16
_diffrn_reflns_limit_k_min -17
_diffrn_reflns_limit_l_max 9
_diffrn_reflns_limit_l_min -20
_diffrn_reflns_number 7638
_diffrn_reflns_theta_full 24.99
_diffrn_reflns_theta_max 24.99
_diffrn_reflns_theta_min 1.83
_exptl_absorpt_coefficient_mu 1.372
_exptl_absorpt_correction_T_max 0.7730
_exptl_absorpt_correction_T_min 0.5946
_exptl_absorpt_correction_type multi-scan
_exptl_absorpt_process_details SADABS
_exptl_crystal_density_diffrn 1.527
_exptl_crystal_density_method 'not measured'
_exptl_crystal_F_000 1720
_exptl_crystal_size_max 0.28
_exptl_crystal_size_mid 0.24
_exptl_crystal_size_min 0.24
_refine_diff_density_max 1.053
_refine_diff_density_min -1.079
_refine_diff_density_rms 0.099
_refine_ls_abs_structure_details 'Flack H D (1983), Acta Cryst. A39, 876-881'
_refine_ls_abs_structure_Flack 0.496(14)
_refine_ls_extinction_method none
_refine_ls_goodness_of_fit_ref 1.002
_refine_ls_hydrogen_treatment mixed
_refine_ls_matrix_type full
_refine_ls_number_parameters 459
_refine_ls_number_reflns 3215
_refine_ls_number_restraints 645
_refine_ls_restrained_S_all 0.967
_refine_ls_R_factor_all 0.0797
_refine_ls_R_factor_gt 0.0651
_refine_ls_shift/su_max 0.001
_refine_ls_shift/su_mean 0.000
_refine_ls_structure_factor_coef Fsqd
_refine_ls_weighting_details 'calc w=1/[\s^2^(Fo^2^)+(0.1160P)^2^+0.0000P] where P=(Fo^2^+2Fc^2^)/3'
_refine_ls_weighting_scheme calc
_refine_ls_wR_factor_gt 0.1577
_refine_ls_wR_factor_ref 0.1709
_reflns_number_gt 2628
_reflns_number_total 3215
_reflns_threshold_expression >2sigma(I)
_cod_data_source_file b308473f.txt
_cod_data_source_block Complex_4
_cod_depositor_comments
;
The following automatic conversions were performed:
'_symmetry_cell_setting' value 'Tetragonal' changed to 'tetragonal'
according to '/home/saulius/struct/CIF-dictionaries/cif_core.dic'
dictionary named 'cif_core.dic' version 2.4.1 from
2010-06-29.

'_exptl_absorpt_correction_type' value 'Multi-Scan' changed
to 'multi-scan' according to
'/home/saulius/struct/CIF-dictionaries/cif_core.dic' dictionary named
'cif_core.dic' version 2.4.1 from 2010-06-29.

Automatic conversion script
Id: cif_fix_enum 1527 2010-12-29 10:47:43Z saulius 
;
_cod_original_cell_volume 3661.0(17)
_cod_original_sg_symbol_H-M I-4
_cod_database_code 7050173

loop_
_symmetry_equiv_pos_as_xyz
'x, y, z'
'-x, -y, z'
'-y, x, -z'
'y, -x, -z'
'x+1/2, y+1/2, z+1/2'
'-x+1/2, -y+1/2, z+1/2'
'-y+1/2, x+1/2, -z+1/2'
'y+1/2, -x+1/2, -z+1/2'

loop_
_atom_site_label
_atom_site_type_symbol
_atom_site_fract_x
_atom_site_fract_y
_atom_site_fract_z
_atom_site_U_iso_or_equiv
_atom_site_adp_type
_atom_site_occupancy
_atom_site_symmetry_multiplicity
_atom_site_calc_flag
_atom_site_refinement_flags
_atom_site_disorder_assembly
_atom_site_disorder_group
Tb1 Tb 0.5000 0.5000 0.5000 0.05388(6) Uani 1 4 d S . .
S1 S 0.58674(17) 0.70409(18) 0.39749(12) 0.1333(7) Uani 0.50 1 d PDU A 1
S2 S 0.54500(19) 0.72093(19) 0.58680(12) 0.1347(8) Uani 0.50 1 d PDU A 1
O1 O 0.6041(5) 0.6017(5) 0.4085(4) 0.1304(11) Uani 0.50 1 d PU A 1
O2 O 0.5681(5) 0.6182(4) 0.5707(4) 0.1306(12) Uani 0.50 1 d PU A 1
C1 C 0.5999(2) 0.6674(2) 0.24588(12) 0.1260(12) Uani 0.50 1 d PDU A 1
H1A H 0.6434 0.6223 0.2583 0.151 Uiso 0.50 1 calc PR A 1
C2 C 0.5760(3) 0.68903(19) 0.17209(12) 0.1269(14) Uani 0.50 1 d PDU A 1
H2A H 0.5926 0.6472 0.1342 0.152 Uiso 0.50 1 calc PR A 1
C3 C 0.5295(2) 0.7674(2) 0.14969(13) 0.1259(14) Uani 0.50 1 d PDU A 1
H3A H 0.5311 0.7911 0.1004 0.151 Uiso 0.50 1 calc PR A 1
C4 C 0.4800(2) 0.8070(2) 0.20854(12) 0.1254(14) Uani 0.50 1 d PDU A 1
H4A H 0.4314 0.8462 0.1955 0.150 Uiso 0.50 1 calc PR A 1
C5 C 0.4966(2) 0.7933(2) 0.28519(13) 0.1221(14) Uani 0.50 1 d PDU A 1
H5A H 0.4719 0.8307 0.3233 0.147 Uiso 0.50 1 calc PR A 1
C6 C 0.5532(2) 0.7189(2) 0.29946(11) 0.1227(12) Uani 0.50 1 d PDU A 1
C7 C 0.6906(3) 0.7523(5) 0.41173(16) 0.1414(10) Uani 0.50 1 d PDU A 1
H7A H 0.7361 0.7083 0.3932 0.170 Uiso 0.50 1 calc PR A 1
H7B H 0.6939 0.8056 0.3782 0.170 Uiso 0.50 1 calc PR A 1
C8 C 0.7149(3) 0.7754(4) 0.46769(11) 0.1471(10) Uani 0.50 1 d PDU A 1
H8A H 0.7811 0.7643 0.4664 0.177 Uiso 0.50 1 calc PR A 1
H8B H 0.7079 0.8422 0.4661 0.177 Uiso 0.50 1 calc PR A 1
C9 C 0.6949(2) 0.7569(5) 0.52520(13) 0.1460(9) Uani 0.50 1 d PDU A 1
H9A H 0.7351 0.7083 0.5458 0.175 Uiso 0.50 1 calc PR A 1
C10 C 0.6425(2) 0.7767(5) 0.5658(2) 0.1438(12) Uani 0.50 1 d PDU A 1
H10A H 0.6235 0.8385 0.5509 0.173 Uiso 0.50 1 calc PR A 1
H10B H 0.6748 0.7837 0.6140 0.173 Uiso 0.50 1 calc PR A 1
C11 C 0.5468(4) 0.73301(16) 0.68948(10) 0.1266(12) Uani 0.50 1 d PDU A 1
C12 C 0.5130(4) 0.81205(17) 0.72357(12) 0.1249(14) Uani 0.50 1 d PDU A 1
H12A H 0.4941 0.8611 0.6929 0.150 Uiso 0.50 1 calc PR A 1
C13 C 0.5063(4) 0.82067(16) 0.80172(13) 0.1226(14) Uani 0.50 1 d PDU A 1
H13A H 0.5007 0.8780 0.8254 0.147 Uiso 0.50 1 calc PR A 1
C14 C 0.5085(3) 0.73928(16) 0.84275(14) 0.1259(14) Uani 0.50 1 d PDU A 1
H14A H 0.4800 0.7364 0.8902 0.151 Uiso 0.50 1 calc PR A 1
C15 C 0.5525(3) 0.66227(18) 0.81405(13) 0.1307(14) Uani 0.50 1 d PDU A 1
H15A H 0.5726 0.6147 0.8458 0.157 Uiso 0.50 1 calc PR A 1
C16 C 0.5656(4) 0.65880(17) 0.73629(13) 0.1296(12) Uani 0.50 1 d PDU A 1
H16A H 0.5879 0.6044 0.7146 0.156 Uiso 0.50 1 calc PR A 1
S1' S 0.71936(19) 0.54471(19) 0.41207(13) 0.1328(8) Uani 0.50 1 d PDU A 2
S2' S 0.70401(18) 0.58601(17) 0.60158(12) 0.1403(7) Uani 0.50 1 d PDU A 2
O1' O 0.6344(4) 0.5053(6) 0.4322(4) 0.1322(13) Uani 0.50 1 d PU A 2
O2' O 0.6136(4) 0.5732(4) 0.5763(3) 0.1272(12) Uani 0.50 1 d PU A 2
C1' C 0.67908(18) 0.5943(3) 0.24923(12) 0.1285(12) Uani 0.50 1 d PDU A 2
H1'A H 0.6325 0.6373 0.2586 0.154 Uiso 0.50 1 calc PR A 2
C2' C 0.70033(18) 0.5702(3) 0.17502(13) 0.1330(14) Uani 0.50 1 d PDU A 2
H2'A H 0.6616 0.5866 0.1349 0.160 Uiso 0.50 1 calc PR A 2
C3' C 0.78074(17) 0.5213(3) 0.16234(13) 0.1317(14) Uani 0.50 1 d PDU A 2
H3'A H 0.7947 0.5014 0.1132 0.158 Uiso 0.50 1 calc PR A 2
C4' C 0.84093(18) 0.5012(3) 0.22121(13) 0.1312(14) Uani 0.50 1 d PDU A 2
H4'A H 0.9029 0.4876 0.2125 0.157 Uiso 0.50 1 calc PR A 2
C5' C 0.80380(17) 0.5025(3) 0.29380(13) 0.1245(14) Uani 0.50 1 d PDU A 2
H5'A H 0.8312 0.4677 0.3323 0.149 Uiso 0.50 1 calc PR A 2
C6' C 0.72636(19) 0.5551(3) 0.30956(11) 0.1228(12) Uani 0.50 1 d PDU A 2
C7' C 0.7802(4) 0.6395(2) 0.4329(2) 0.1420(14) Uani 0.50 1 d PDU A 2
H7'A H 0.8397 0.6178 0.4512 0.170 Uiso 0.50 1 calc PR A 2
H7'B H 0.7920 0.6700 0.3846 0.170 Uiso 0.50 1 calc PR A 2
C8' C 0.7591(5) 0.6935(2) 0.47190(13) 0.1467(9) Uani 0.50 1 d PDU A 2
H8'A H 0.7123 0.7337 0.4488 0.176 Uiso 0.50 1 calc PR A 2
C9' C 0.7744(4) 0.7144(3) 0.52980(11) 0.1475(10) Uani 0.50 1 d PDU A 2
H9'A H 0.7639 0.7807 0.5297 0.177 Uiso 0.50 1 calc PR A 2
H9'B H 0.8408 0.7067 0.5342 0.177 Uiso 0.50 1 calc PR A 2
C10' C 0.7477(4) 0.6916(4) 0.58510(18) 0.1442(9) Uani 0.50 1 d PDU A 2
H10C H 0.6997 0.7354 0.5992 0.173 Uiso 0.50 1 calc PR A 2
H10D H 0.7976 0.7000 0.6214 0.173 Uiso 0.50 1 calc PR A 2
C11' C 0.73078(15) 0.5410(3) 0.69479(11) 0.1318(12) Uani 0.50 1 d PDU A 2
C12' C 0.81093(17) 0.5077(3) 0.72720(13) 0.1361(14) Uani 0.50 1 d PDU A 2
H12B H 0.8649 0.5014 0.6988 0.163 Uiso 0.50 1 calc PR A 2
C13' C 0.80827(17) 0.4842(3) 0.80325(13) 0.1379(14) Uani 0.50 1 d PDU A 2
H13B H 0.8547 0.4470 0.8236 0.165 Uiso 0.50 1 calc PR A 2
C14' C 0.73782(17) 0.5150(3) 0.84962(13) 0.1353(14) Uani 0.50 1 d PDU A 2
H14B H 0.7405 0.5066 0.9021 0.162 Uiso 0.50 1 calc PR A 2
C15' C 0.66342(18) 0.5586(4) 0.81643(13) 0.1369(14) Uani 0.50 1 d PDU A 2
H15B H 0.6178 0.5844 0.8472 0.164 Uiso 0.50 1 calc PR A 2
C16' C 0.65533(17) 0.5646(4) 0.73840(13) 0.1307(12) Uani 0.50 1 d PDU A 2
H16B H 0.6004 0.5841 0.7158 0.157 Uiso 0.50 1 calc PR A 2
Cl1 Cl 1.0000 0.5000 0.49834(12) 0.1004(4) Uani 1 2 d SDU . .
O11 O 0.9777(4) 0.4822(5) 0.57470(18) 0.0986(12) Uani 0.253(3) 1 d PDU . 1
O12 O 1.0229(4) 0.5950(2) 0.4844(4) 0.1098(14) Uani 0.253(3) 1 d PDU . 1
O13 O 0.9260(3) 0.4779(5) 0.4467(3) 0.1053(10) Uani 0.253(3) 1 d PDU . 1
O14 O 1.0796(2) 0.4472(3) 0.4748(4) 0.1027(12) Uani 0.253(3) 1 d PDU . 1
O11' O 0.9214(2) 0.4484(3) 0.5250(3) 0.1025(12) Uani 0.247(3) 1 d PDU . 2
O12' O 0.9724(4) 0.5922(2) 0.4810(4) 0.1069(12) Uani 0.247(3) 1 d PDU . 2
O13' O 1.0331(4) 0.4573(4) 0.4306(2) 0.1045(12) Uani 0.247(3) 1 d PDU . 2
O14' O 1.0685(3) 0.4968(6) 0.5569(2) 0.0995(12) Uani 0.247(3) 1 d PDU . 2
Cl2 Cl 0.5000 0.5000 1.0000 0.2724(10) Uani 1 4 d SDU . .
O21 O 0.5935(2) 0.5077(7) 1.0226(4) 0.270(2) Uiso 0.25 1 d PDU . .
O23 O 0.5000 0.5000 0.91700(17) 0.269(2) Uiso 0.50 2 d SPDU . .
O22 O 0.4462(3) 0.5785(3) 1.0210(4) 0.269(2) Uiso 0.25 1 d PDU . .
O24 O 0.4570(4) 0.4161(2) 1.0221(4) 0.271(2) Uiso 0.25 1 d PDU . .

loop_
_atom_site_aniso_label
_atom_site_aniso_U_11
_atom_site_aniso_U_22
_atom_site_aniso_U_33
_atom_site_aniso_U_23
_atom_site_aniso_U_13
_atom_site_aniso_U_12
Tb1 0.05699(7) 0.05699(7) 0.04766(10) 0.000 0.000 0.000
S1 0.1358(13) 0.1432(12) 0.1210(13) 0.0680(11) -0.0282(12) -0.0704(11)
S2 0.1592(15) 0.1114(12) 0.1335(14) -0.0341(12) -0.0286(13) -0.0533(12)
O1 0.1193(19) 0.145(2) 0.127(2) 0.0241(19) -0.0028(19) -0.0518(19)
O2 0.152(2) 0.118(2) 0.122(2) -0.036(2) -0.047(2) -0.067(2)
C1 0.115(2) 0.131(2) 0.133(2) 0.036(2) 0.012(2) -0.031(2)
C2 0.115(2) 0.130(2) 0.136(2) 0.033(2) 0.014(2) -0.025(2)
C3 0.116(2) 0.129(2) 0.132(3) 0.037(2) 0.003(2) -0.023(2)
C4 0.117(2) 0.127(2) 0.132(3) 0.040(2) -0.003(2) -0.027(2)
C5 0.112(2) 0.126(2) 0.128(2) 0.045(2) -0.004(2) -0.041(2)
C6 0.116(2) 0.129(2) 0.122(2) 0.053(2) -0.009(2) -0.048(2)
C7 0.1370(18) 0.1443(18) 0.1430(18) 0.0298(18) -0.0204(18) -0.0668(18)
C8 0.1434(18) 0.1438(18) 0.1541(18) 0.0210(18) -0.0150(18) -0.0618(18)
C9 0.1459(15) 0.1425(15) 0.1497(15) 0.0130(15) -0.0209(15) -0.0603(15)
C10 0.152(2) 0.132(2) 0.147(2) 0.003(2) -0.018(2) -0.056(2)
C11 0.134(2) 0.114(2) 0.131(2) -0.028(2) -0.031(2) -0.0583(19)
C12 0.126(2) 0.118(2) 0.131(2) -0.026(2) -0.022(2) -0.061(2)
C13 0.121(2) 0.120(2) 0.127(2) -0.027(2) -0.037(2) -0.063(2)
C14 0.130(2) 0.121(2) 0.127(2) -0.033(2) -0.040(2) -0.052(2)
C15 0.132(2) 0.125(2) 0.135(2) -0.023(2) -0.045(2) -0.045(2)
C16 0.131(2) 0.127(2) 0.131(2) -0.018(2) -0.046(2) -0.048(2)
S1' 0.1083(12) 0.1555(14) 0.1346(14) 0.0117(13) 0.0227(12) -0.0498(12)
S2' 0.1433(12) 0.1464(14) 0.1313(13) 0.0319(12) -0.0753(11) -0.0772(11)
O1' 0.113(2) 0.154(2) 0.130(2) 0.014(2) 0.019(2) -0.044(2)
O2' 0.137(2) 0.131(2) 0.114(2) -0.006(2) -0.0805(18) -0.0780(18)
C1' 0.110(2) 0.140(2) 0.136(2) 0.020(2) 0.025(2) -0.031(2)
C2' 0.117(2) 0.144(3) 0.138(3) 0.017(2) 0.026(2) -0.033(2)
C3' 0.118(2) 0.143(3) 0.135(3) 0.007(2) 0.032(2) -0.032(2)
C4' 0.117(2) 0.137(3) 0.140(3) 0.007(2) 0.027(2) -0.030(2)
C5' 0.108(2) 0.131(2) 0.135(3) 0.012(2) 0.028(2) -0.035(2)
C6' 0.101(2) 0.137(2) 0.130(2) 0.013(2) 0.028(2) -0.040(2)
C7' 0.124(2) 0.150(2) 0.151(3) 0.006(2) 0.003(2) -0.056(2)
C8' 0.1408(15) 0.1476(15) 0.1516(15) 0.0182(15) -0.0121(15) -0.0603(15)
C9' 0.1434(18) 0.1462(18) 0.1529(18) 0.0152(18) -0.0207(18) -0.0601(18)
C10' 0.1464(16) 0.1403(16) 0.1458(16) 0.0189(16) -0.0271(16) -0.0658(16)
C11' 0.131(2) 0.139(2) 0.125(2) 0.017(2) -0.064(2) -0.062(2)
C12' 0.135(2) 0.144(2) 0.129(2) 0.017(2) -0.053(2) -0.051(2)
C13' 0.135(2) 0.148(3) 0.131(3) 0.016(2) -0.051(2) -0.041(2)
C14' 0.129(2) 0.148(3) 0.129(3) 0.009(2) -0.048(2) -0.040(2)
C15' 0.128(2) 0.146(3) 0.137(3) 0.001(2) -0.046(2) -0.043(2)
C16' 0.126(2) 0.135(2) 0.131(2) -0.002(2) -0.056(2) -0.052(2)
Cl1 0.0713(5) 0.1265(7) 0.1035(7) 0.000 0.000 -0.0011(5)
O11 0.071(2) 0.125(2) 0.100(2) 0.006(2) -0.006(2) -0.004(2)
O12 0.082(2) 0.133(2) 0.115(3) 0.013(2) 0.000(2) -0.005(2)
O13 0.0814(18) 0.1312(18) 0.1033(18) 0.0005(18) -0.0069(18) -0.0103(18)
O14 0.076(2) 0.128(2) 0.105(2) -0.004(2) -0.002(2) 0.003(2)
O11' 0.076(2) 0.130(2) 0.102(2) 0.004(2) 0.001(2) -0.008(2)
O12' 0.080(2) 0.131(2) 0.109(2) 0.010(2) -0.009(2) -0.009(2)
O13' 0.083(2) 0.129(2) 0.102(2) -0.003(2) -0.007(2) -0.001(2)
O14' 0.075(2) 0.124(2) 0.100(2) 0.003(2) -0.004(2) -0.005(2)
Cl2 0.2814(12) 0.2814(12) 0.2545(17) 0.000 0.000 0.000

loop_
_atom_type_symbol
_atom_type_description
_atom_type_scat_dispersion_real
_atom_type_scat_dispersion_imag
_atom_type_scat_source
C C 0.0033 0.0016 'International Tables Vol C Tables 4.2.6.8 and 6.1.1.4'
H H 0.0000 0.0000 'International Tables Vol C Tables 4.2.6.8 and 6.1.1.4'
O O 0.0106 0.0060 'International Tables Vol C Tables 4.2.6.8 and 6.1.1.4'
S S 0.1246 0.1234 'International Tables Vol C Tables 4.2.6.8 and 6.1.1.4'
Cl Cl 0.1484 0.1585 'International Tables Vol C Tables 4.2.6.8 and 6.1.1.4'
Tb Tb -0.1723 4.1537 'International Tables Vol C Tables 4.2.6.8 and 6.1.1.4'

loop_
_geom_angle_atom_site_label_1
_geom_angle_atom_site_label_2
_geom_angle_atom_site_label_3
_geom_angle
_geom_angle_site_symmetry_1
_geom_angle_site_symmetry_3
_geom_angle_publ_flag
O1' Tb1 O1' 117.1(4) 4_566 3_656 ?
O1' Tb1 O1' 105.81(18) 4_566 2_665 ?
O1' Tb1 O1' 105.81(18) 3_656 2_665 ?
O1' Tb1 O1' 105.81(18) 4_566 . ?
O1' Tb1 O1' 105.81(18) 3_656 . ?
O1' Tb1 O1' 117.1(4) 2_665 . ?
O1' Tb1 O2 109.5(2) 4_566 . ?
O1' Tb1 O2 27.3(3) 3_656 . ?
O1' Tb1 O2 131.5(3) 2_665 . ?
O1' Tb1 O2 83.9(3) . . ?
O1' Tb1 O2 27.3(3) 4_566 2_665 ?
O1' Tb1 O2 109.5(2) 3_656 2_665 ?
O1' Tb1 O2 83.9(3) 2_665 2_665 ?
O1' Tb1 O2 131.5(3) . 2_665 ?
O2 Tb1 O2 115.7(3) . 2_665 ?
O1' Tb1 O2 83.9(3) 4_566 4_566 ?
O1' Tb1 O2 131.5(3) 3_656 4_566 ?
O1' Tb1 O2 109.5(2) 2_665 4_566 ?
O1' Tb1 O2 27.3(3) . 4_566 ?
O2 Tb1 O2 106.46(15) . 4_566 ?
O2 Tb1 O2 106.46(15) 2_665 4_566 ?
O1' Tb1 O2 131.5(3) 4_566 3_656 ?
O1' Tb1 O2 83.9(3) 3_656 3_656 ?
O1' Tb1 O2 27.3(3) 2_665 3_656 ?
O1' Tb1 O2 109.5(2) . 3_656 ?
O2 Tb1 O2 106.46(15) . 3_656 ?
O2 Tb1 O2 106.46(15) 2_665 3_656 ?
O2 Tb1 O2 115.7(3) 4_566 3_656 ?
O1' Tb1 O2' 93.6(2) 4_566 . ?
O1' Tb1 O2' 49.3(2) 3_656 . ?
O1' Tb1 O2' 154.3(2) 2_665 . ?
O1' Tb1 O2' 71.9(2) . . ?
O2 Tb1 O2' 22.8(2) . . ?
O2 Tb1 O2' 108.6(2) 2_665 . ?
O2 Tb1 O2' 88.9(2) 4_566 . ?
O2 Tb1 O2' 128.4(2) 3_656 . ?
O1' Tb1 O2' 71.9(2) 4_566 4_566 ?
O1' Tb1 O2' 154.3(2) 3_656 4_566 ?
O1' Tb1 O2' 93.6(2) 2_665 4_566 ?
O1' Tb1 O2' 49.3(2) . 4_566 ?
O2 Tb1 O2' 128.4(2) . 4_566 ?
O2 Tb1 O2' 88.9(2) 2_665 4_566 ?
O2 Tb1 O2' 22.8(2) 4_566 4_566 ?
O2 Tb1 O2' 108.6(2) 3_656 4_566 ?
O2' Tb1 O2' 108.64(14) . 4_566 ?
O1' Tb1 O2' 49.3(2) 4_566 2_665 ?
O1' Tb1 O2' 93.6(2) 3_656 2_665 ?
O1' Tb1 O2' 71.9(2) 2_665 2_665 ?
O1' Tb1 O2' 154.3(2) . 2_665 ?
O2 Tb1 O2' 108.6(2) . 2_665 ?
O2 Tb1 O2' 22.8(2) 2_665 2_665 ?
O2 Tb1 O2' 128.4(2) 4_566 2_665 ?
O2 Tb1 O2' 88.9(2) 3_656 2_665 ?
O2' Tb1 O2' 111.1(3) . 2_665 ?
O2' Tb1 O2' 108.64(14) 4_566 2_665 ?
O1' Tb1 O2' 154.3(2) 4_566 3_656 ?
O1' Tb1 O2' 71.9(2) 3_656 3_656 ?
O1' Tb1 O2' 49.3(2) 2_665 3_656 ?
O1' Tb1 O2' 93.6(2) . 3_656 ?
O2 Tb1 O2' 88.9(2) . 3_656 ?
O2 Tb1 O2' 128.4(2) 2_665 3_656 ?
O2 Tb1 O2' 108.6(2) 4_566 3_656 ?
O2 Tb1 O2' 22.8(2) 3_656 3_656 ?
O2' Tb1 O2' 108.64(14) . 3_656 ?
O2' Tb1 O2' 111.1(3) 4_566 3_656 ?
O2' Tb1 O2' 108.64(14) 2_665 3_656 ?
O1 S1 C7 103.8(4) . . ?
O1 S1 C6 106.4(3) . . ?
C7 S1 C6 109.6(2) . . ?
O2 S2 C10 104.0(4) . . ?
O2 S2 C11 105.7(3) . . ?
C10 S2 C11 99.3(2) . . ?
S1 O1 Tb1 121.8(4) . . ?
S2 O2 Tb1 135.2(4) . . ?
C2 C1 C6 113.3(2) . . ?
C3 C2 C1 125.4(2) . . ?
C2 C3 C4 112.4(2) . . ?
C3 C4 C5 125.4(3) . . ?
C6 C5 C4 113.1(2) . . ?
C5 C6 C1 126.3(2) . . ?
C5 C6 S1 115.28(19) . . ?
C1 C6 S1 117.2(2) . . ?
C8 C7 S1 123.3(4) . . ?
C8 C7 C9 23.7(3) . . ?
S1 C7 C9 101.0(2) . . ?
C9 C8 C7 132.4(6) . . ?
C9 C8 C10 21.2(3) . . ?
C7 C8 C10 127.0(4) . . ?
C10 C9 C8 137.5(7) . . ?
C10 C9 C7 130.3(4) . . ?
C8 C9 C7 23.9(3) . . ?
C9 C10 S2 127.8(6) . . ?
C9 C10 C8 21.3(3) . . ?
S2 C10 C8 128.6(3) . . ?
C16 C11 C12 117.1(2) . . ?
C16 C11 S2 121.4(2) . . ?
C12 C11 S2 120.4(2) . . ?
C11 C12 C13 122.0(2) . . ?
C14 C13 C12 116.1(2) . . ?
C15 C14 C13 120.6(3) . . ?
C14 C15 C16 117.0(3) . . ?
C11 C16 C15 122.3(3) . . ?
O1' S1' C7' 137.9(4) . . ?
O1' S1' C6' 109.5(4) . . ?
C7' S1' C6' 96.9(2) . . ?
O2' S2' C10' 114.8(4) . . ?
O2' S2' C11' 116.3(3) . . ?
C10' S2' C11' 113.9(2) . . ?
S1' O1' Tb1 153.4(5) . . ?
S2' O2' Tb1 152.9(4) . . ?
C6' C1' C2' 120.6(3) . . ?
C3' C2' C1' 117.9(2) . . ?
C2' C3' C4' 121.2(2) . . ?
C3' C4' C5' 116.2(2) . . ?
C6' C5' C4' 120.4(3) . . ?
C5' C6' C1' 118.3(2) . . ?
C5' C6' S1' 101.5(2) . . ?
C1' C6' S1' 140.2(2) . . ?
C8' C7' S1' 125.6(6) . . ?
C8' C7' C9' 21.2(3) . . ?
S1' C7' C9' 127.1(3) . . ?
C7' C8' C9' 137.6(7) . . ?
C7' C8' C10' 130.1(4) . . ?
C9' C8' C10' 23.9(3) . . ?
C8' C9' C10' 132.5(6) . . ?
C8' C9' C7' 21.2(3) . . ?
C10' C9' C7' 126.8(5) . . ?
C9' C10' S2' 124.0(4) . . ?
C9' C10' C8' 23.6(3) . . ?
S2' C10' C8' 102.5(3) . . ?
C16' C11' C12' 121.6(2) . . ?
C16' C11' S2' 104.2(2) . . ?
C12' C11' S2' 132.95(19) . . ?
C11' C12' C13' 117.6(2) . . ?
C12' C13' C14' 120.9(3) . . ?
C15' C14' C13' 118.4(2) . . ?
C14' C15' C16' 121.1(3) . . ?
C11' C16' C15' 118.0(2) . . ?
O11 Cl1 O11 34.2(5) 2_765 . ?
O11 Cl1 O13' 143.2(4) 2_765 . ?
O11 Cl1 O13' 142.8(4) . . ?
O11 Cl1 O13' 142.8(4) 2_765 2_765 ?
O11 Cl1 O13' 143.2(4) . 2_765 ?
O13' Cl1 O13' 66.6(4) . 2_765 ?
O11 Cl1 O12' 108.1(4) 2_765 2_765 ?
O11 Cl1 O12' 95.5(4) . 2_765 ?
O13' Cl1 O12' 47.2(4) . 2_765 ?
O13' Cl1 O12' 108.8(4) 2_765 2_765 ?
O11 Cl1 O12' 95.5(4) 2_765 . ?
O11 Cl1 O12' 108.1(4) . . ?
O13' Cl1 O12' 108.8(4) . . ?
O13' Cl1 O12' 47.2(4) 2_765 . ?
O12' Cl1 O12' 155.4(6) 2_765 . ?
O11 Cl1 O14' 32.7(3) 2_765 . ?
O11 Cl1 O14' 57.7(3) . . ?
O13' Cl1 O14' 110.8(3) . . ?
O13' Cl1 O14' 148.1(4) 2_765 . ?
O12' Cl1 O14' 85.9(4) 2_765 . ?
O12' Cl1 O14' 112.2(4) . . ?
O11 Cl1 O14' 57.7(3) 2_765 2_765 ?
O11 Cl1 O14' 32.7(3) . 2_765 ?
O13' Cl1 O14' 148.1(4) . 2_765 ?
O13' Cl1 O14' 110.8(3) 2_765 2_765 ?
O12' Cl1 O14' 112.2(4) 2_765 2_765 ?
O12' Cl1 O14' 85.9(4) . 2_765 ?
O14' Cl1 O14' 87.9(4) . 2_765 ?
O11 Cl1 O12 113.1(4) 2_765 2_765 ?
O11 Cl1 O12 86.2(4) . 2_765 ?
O13' Cl1 O12 61.2(4) . 2_765 ?
O13' Cl1 O12 101.3(4) 2_765 2_765 ?
O12' Cl1 O12 29.7(3) 2_765 2_765 ?
O12' Cl1 O12 142.7(4) . 2_765 ?
O14' Cl1 O12 104.6(4) . 2_765 ?
O14' Cl1 O12 89.6(4) 2_765 2_765 ?
O11 Cl1 O12 86.2(4) 2_765 . ?
O11 Cl1 O12 113.1(4) . . ?
O13' Cl1 O12 101.3(4) . . ?
O13' Cl1 O12 61.2(4) 2_765 . ?
O12' Cl1 O12 142.7(4) 2_765 . ?
O12' Cl1 O12 29.7(3) . . ?
O14' Cl1 O12 89.6(4) . . ?
O14' Cl1 O12 104.6(4) 2_765 . ?
O12 Cl1 O12 160.4(6) 2_765 . ?
O11 Cl1 O13 144.5(3) 2_765 . ?
O11 Cl1 O13 113.0(3) . . ?
O13' Cl1 O13 68.1(3) . . ?
O13' Cl1 O13 47.2(4) 2_765 . ?
O12' Cl1 O13 82.3(4) 2_765 . ?
O12' Cl1 O13 82.3(4) . . ?
O14' Cl1 O13 164.2(4) . . ?
O14' Cl1 O13 86.8(3) 2_765 . ?
O12 Cl1 O13 60.5(4) 2_765 . ?
O12 Cl1 O13 106.1(4) . . ?
O11 Cl1 O13 113.0(3) 2_765 2_765 ?
O11 Cl1 O13 144.5(3) . 2_765 ?
O13' Cl1 O13 47.2(4) . 2_765 ?
O13' Cl1 O13 68.1(3) 2_765 2_765 ?
O12' Cl1 O13 82.3(4) 2_765 2_765 ?
O12' Cl1 O13 82.3(4) . 2_765 ?
O14' Cl1 O13 86.8(3) . 2_765 ?
O14' Cl1 O13 164.2(4) 2_765 2_765 ?
O12 Cl1 O13 106.1(4) 2_765 2_765 ?
O12 Cl1 O13 60.5(4) . 2_765 ?
O13 Cl1 O13 101.9(4) . 2_765 ?
O11 O11 Cl1 72.9(3) 2_765 . ?
Cl1 O12 O13 59.9(3) . 2_765 ?
Cl1 O12 O14 56.2(2) . 2_765 ?
O13 O12 O14 98.4(4) 2_765 2_765 ?
O14 O13 Cl1 65.7(3) 2_765 . ?
O14 O13 O12 120.5(5) 2_765 2_765 ?
Cl1 O13 O12 59.6(3) . 2_765 ?
O13 O14 Cl1 65.4(3) 2_765 . ?
O13 O14 O12 109.0(4) 2_765 2_765 ?
Cl1 O14 O12 55.7(2) . 2_765 ?
O14' O11' Cl1 69.4(4) 2_765 . ?
O14' O11' O12' 112.1(4) 2_765 2_765 ?
Cl1 O11' O12' 50.28(18) . 2_765 ?
O13' O12' Cl1 66.3(3) 2_765 . ?
O13' O12' O11' 100.7(5) 2_765 2_765 ?
Cl1 O12' O11' 51.0(2) . 2_765 ?
O12' O13' Cl1 66.5(3) 2_765 . ?
O12' O13' O13' 117.0(5) 2_765 2_765 ?
Cl1 O13' O13' 56.7(2) . 2_765 ?
O11' O14' Cl1 70.5(4) 2_765 . ?
O21 Cl2 O21 94.52(16) 4_567 . ?
O21 Cl2 O21 94.52(16) 4_567 2_665 ?
O21 Cl2 O21 147.4(6) . 2_665 ?
O21 Cl2 O21 147.4(6) 4_567 3_657 ?
O21 Cl2 O21 94.52(16) . 3_657 ?
O21 Cl2 O21 94.52(16) 2_665 3_657 ?
O21 Cl2 O24 149.4(5) 4_567 2_665 ?
O21 Cl2 O24 55.7(4) . 2_665 ?
O21 Cl2 O24 114.2(5) 2_665 2_665 ?
O21 Cl2 O24 45.0(4) 3_657 2_665 ?
O21 Cl2 O24 55.7(4) 4_567 3_657 ?
O21 Cl2 O24 45.0(4) . 3_657 ?
O21 Cl2 O24 149.4(5) 2_665 3_657 ?
O21 Cl2 O24 114.2(5) 3_657 3_657 ?
O24 Cl2 O24 94.30(17) 2_665 3_657 ?
O21 Cl2 O24 45.0(4) 4_567 . ?
O21 Cl2 O24 114.2(5) . . ?
O21 Cl2 O24 55.7(4) 2_665 . ?
O21 Cl2 O24 149.4(5) 3_657 . ?
O24 Cl2 O24 148.2(6) 2_665 . ?
O24 Cl2 O24 94.30(16) 3_657 . ?
O21 Cl2 O24 114.2(5) 4_567 4_567 ?
O21 Cl2 O24 149.4(5) . 4_567 ?
O21 Cl2 O24 45.0(4) 2_665 4_567 ?
O21 Cl2 O24 55.7(4) 3_657 4_567 ?
O24 Cl2 O24 94.30(16) 2_665 4_567 ?
O24 Cl2 O24 148.2(6) 3_657 4_567 ?
O24 Cl2 O24 94.30(17) . 4_567 ?
O21 Cl2 O22 42.9(4) 4_567 2_665 ?
O21 Cl2 O22 57.8(4) . 2_665 ?
O21 Cl2 O22 112.8(4) 2_665 2_665 ?
O21 Cl2 O22 151.4(4) 3_657 2_665 ?
O24 Cl2 O22 111.8(3) 2_665 2_665 ?
O24 Cl2 O22 41.7(4) 3_657 2_665 ?
O24 Cl2 O22 59.1(3) . 2_665 ?
O24 Cl2 O22 152.6(3) 4_567 2_665 ?
O21 Cl2 O22 57.8(4) 4_567 3_657 ?
O21 Cl2 O22 151.4(4) . 3_657 ?
O21 Cl2 O22 42.9(4) 2_665 3_657 ?
O21 Cl2 O22 112.8(4) 3_657 3_657 ?
O24 Cl2 O22 152.6(3) 2_665 3_657 ?
O24 Cl2 O22 111.8(3) 3_657 3_657 ?
O24 Cl2 O22 41.7(4) . 3_657 ?
O24 Cl2 O22 59.1(3) 4_567 3_657 ?
O22 Cl2 O22 93.84(16) 2_665 3_657 ?
O21 Cl2 O22 151.4(4) 4_567 . ?
O21 Cl2 O22 112.8(4) . . ?
O21 Cl2 O22 57.8(4) 2_665 . ?
O21 Cl2 O22 42.9(4) 3_657 . ?
O24 Cl2 O22 59.1(3) 2_665 . ?
O24 Cl2 O22 152.6(3) 3_657 . ?
O24 Cl2 O22 111.8(3) . . ?
O24 Cl2 O22 41.7(4) 4_567 . ?
O22 Cl2 O22 150.0(6) 2_665 . ?
O22 Cl2 O22 93.84(16) 3_657 . ?
O21 Cl2 O22 112.8(4) 4_567 4_567 ?
O21 Cl2 O22 42.9(4) . 4_567 ?
O21 Cl2 O22 151.4(4) 2_665 4_567 ?
O21 Cl2 O22 57.8(4) 3_657 4_567 ?
O24 Cl2 O22 41.7(4) 2_665 4_567 ?
O24 Cl2 O22 59.1(3) 3_657 4_567 ?
O24 Cl2 O22 152.6(3) . 4_567 ?
O24 Cl2 O22 111.8(3) 4_567 4_567 ?
O22 Cl2 O22 93.84(16) 2_665 4_567 ?
O22 Cl2 O22 150.0(6) 3_657 4_567 ?
O22 Cl2 O22 93.84(16) . 4_567 ?
O22 O21 O24 82.8(7) 4_567 3_657 ?
O22 O21 O24 49.0(6) 4_567 2_665 ?
O24 O21 O24 119.3(6) 3_657 2_665 ?
O22 O21 O22 118.7(6) 4_567 2_665 ?
O24 O21 O22 46.9(6) 3_657 2_665 ?
O24 O21 O22 121.7(4) 2_665 2_665 ?
O22 O21 Cl2 69.1(4) 4_567 . ?
O24 O21 Cl2 67.7(4) 3_657 . ?
O24 O21 Cl2 62.3(3) 2_665 . ?
O22 O21 Cl2 61.5(3) 2_665 . ?
O22 O21 O23 109.3(5) 4_567 3_657 ?
O24 O21 O23 107.6(5) 3_657 3_657 ?
O24 O21 O23 67.9(4) 2_665 3_657 ?
O22 O21 O23 68.0(4) 2_665 3_657 ?
Cl2 O21 O23 54.31(17) . 3_657 ?
Cl2 O23 O21 52.0(2) . 4_567 ?
Cl2 O23 O21 52.0(2) . 3_657 ?
O21 O23 O21 104.0(4) 4_567 3_657 ?
Cl2 O23 O24 51.9(2) . 3_657 ?
O21 O23 O24 45.0(4) 4_567 3_657 ?
O21 O23 O24 87.0(4) 3_657 3_657 ?
Cl2 O23 O24 51.9(2) . 4_567 ?
O21 O23 O24 87.0(4) 4_567 4_567 ?
O21 O23 O24 45.0(4) 3_657 4_567 ?
O24 O23 O24 103.8(5) 3_657 4_567 ?
Cl2 O23 O22 51.7(2) . 4_567 ?
O21 O23 O22 85.7(3) 4_567 4_567 ?
O21 O23 O22 46.5(4) 3_657 4_567 ?
O24 O23 O22 47.4(3) 3_657 4_567 ?
O24 O23 O22 84.9(3) 4_567 4_567 ?
Cl2 O23 O22 51.7(2) . 3_657 ?
O21 O23 O22 46.5(4) 4_567 3_657 ?
O21 O23 O22 85.7(3) 3_657 3_657 ?
O24 O23 O22 84.9(3) 3_657 3_657 ?
O24 O23 O22 47.4(3) 4_567 3_657 ?
O22 O23 O22 103.3(5) 4_567 3_657 ?
O24 O22 O21 80.3(8) 4_567 3_657 ?
O24 O22 O21 51.4(5) 4_567 2_665 ?
O21 O22 O21 118.3(6) 3_657 2_665 ?
O24 O22 O24 117.9(6) 4_567 2_665 ?
O21 O22 O24 50.0(6) 3_657 2_665 ?
O21 O22 O24 117.9(4) 2_665 2_665 ?
O24 O22 Cl2 68.8(4) 4_567 . ?
O21 O22 Cl2 68.0(4) 3_657 . ?
O21 O22 Cl2 60.7(3) 2_665 . ?
O24 O22 Cl2 60.2(3) 2_665 . ?
O24 O22 O23 109.1(4) 4_567 3_657 ?
O21 O22 O23 107.9(5) 3_657 3_657 ?
O21 O22 O23 65.5(3) 2_665 3_657 ?
O24 O22 O23 65.5(3) 2_665 3_657 ?
Cl2 O22 O23 53.35(19) . 3_657 ?
O22 O24 O21 81.7(8) 3_657 4_567 ?
O22 O24 O21 50.7(5) 3_657 2_665 ?
O21 O24 O21 119.0(6) 4_567 2_665 ?
O22 O24 O22 118.1(6) 3_657 2_665 ?
O21 O24 O22 47.2(6) 4_567 2_665 ?
O21 O24 O22 120.3(4) 2_665 2_665 ?
O22 O24 Cl2 69.5(4) 3_657 . ?
O21 O24 Cl2 67.3(3) 4_567 . ?
O21 O24 Cl2 62.0(3) 2_665 . ?
O22 O24 Cl2 60.7(3) 2_665 . ?
O22 O24 O23 110.0(4) 3_657 3_657 ?
O21 O24 O23 107.1(5) 4_567 3_657 ?
O21 O24 O23 67.1(4) 2_665 3_657 ?
O22 O24 O23 67.1(4) 2_665 3_657 ?
Cl2 O24 O23 53.99(19) . 3_657 ?

loop_
_geom_bond_atom_site_label_1
_geom_bond_atom_site_label_2
_geom_bond_distance
_geom_bond_site_symmetry_2
_geom_bond_publ_flag
Tb1 O1' 2.278(7) 4_566 ?
Tb1 O1' 2.278(7) 3_656 ?
Tb1 O1' 2.278(7) 2_665 ?
Tb1 O1' 2.278(7) . ?
Tb1 O2 2.328(6) . ?
Tb1 O2 2.328(6) 2_665 ?
Tb1 O2 2.328(6) 4_566 ?
Tb1 O2 2.328(6) 3_656 ?
Tb1 O2' 2.367(6) . ?
Tb1 O2' 2.367(5) 4_566 ?
Tb1 O2' 2.367(6) 2_665 ?
Tb1 O2' 2.367(5) 3_656 ?
S1 O1 1.512(8) . ?
S1 C7 1.674(5) . ?
S1 C6 1.799(3) . ?
S2 O2 1.547(7) . ?
S2 C10 1.664(5) . ?
S2 C11 1.809(3) . ?
C1 C2 1.376(3) . ?
C1 C6 1.376(3) . ?
C2 C3 1.375(4) . ?
C3 C4 1.379(4) . ?
C4 C5 1.380(3) . ?
C5 C6 1.375(4) . ?
C7 C8 1.094(4) . ?
C7 C9 1.992(4) . ?
C8 C9 1.083(4) . ?
C8 C10 2.014(5) . ?
C9 C10 1.078(4) . ?
C11 C16 1.377(3) . ?
C11 C12 1.379(4) . ?
C12 C13 1.380(3) . ?
C13 C14 1.379(3) . ?
C14 C15 1.377(4) . ?
C15 C16 1.378(3) . ?
S1' O1' 1.399(7) . ?
S1' C7' 1.668(5) . ?
S1' C6' 1.807(3) . ?
S2' O2' 1.392(6) . ?
S2' C10' 1.676(6) . ?
S2' C11' 1.801(3) . ?
C1' C6' 1.381(3) . ?
C1' C2' 1.382(3) . ?
C2' C3' 1.378(4) . ?
C3' C4' 1.381(3) . ?
C4' C5' 1.382(3) . ?
C5' C6' 1.381(4) . ?
C7' C8' 1.081(4) . ?
C7' C9' 2.016(5) . ?
C8' C9' 1.082(4) . ?
C8' C10' 1.992(4) . ?
C9' C10' 1.095(4) . ?
C11' C16' 1.375(3) . ?
C11' C12' 1.376(3) . ?
C12' C13' 1.377(3) . ?
C13' C14' 1.377(4) . ?
C14' C15' 1.375(4) . ?
C15' C16' 1.376(3) . ?
Cl1 O11 1.401(4) 2_765 ?
Cl1 O11 1.401(4) . ?
Cl1 O13' 1.421(4) . ?
Cl1 O13' 1.421(4) 2_765 ?
Cl1 O12' 1.423(4) 2_765 ?
Cl1 O12' 1.423(4) . ?
Cl1 O14' 1.427(4) . ?
Cl1 O14' 1.427(4) 2_765 ?
Cl1 O12 1.432(3) 2_765 ?
Cl1 O12 1.432(3) . ?
Cl1 O13 1.437(4) . ?
Cl1 O13 1.437(4) 2_765 ?
O11 O11 0.824(13) 2_765 ?
O12 O13 1.445(8) 2_765 ?
O12 O14 1.609(7) 2_765 ?
O13 O14 1.192(9) 2_765 ?
O13 O12 1.445(8) 2_765 ?
O14 O13 1.192(9) 2_765 ?
O14 O12 1.609(7) 2_765 ?
O11' O14' 0.981(9) 2_765 ?
O11' O12' 1.815(7) 2_765 ?
O12' O13' 1.140(8) 2_765 ?
O12' O11' 1.815(7) 2_765 ?
O13' O12' 1.140(8) 2_765 ?
O13' O13' 1.562(11) 2_765 ?
O14' O11' 0.981(9) 2_765 ?
Cl2 O21 1.412(4) 4_567 ?
Cl2 O21 1.412(4) . ?
Cl2 O21 1.412(4) 2_665 ?
Cl2 O21 1.412(4) 3_657 ?
Cl2 O24 1.416(4) 2_665 ?
Cl2 O24 1.416(4) 3_657 ?
Cl2 O24 1.416(4) . ?
Cl2 O24 1.416(4) 4_567 ?
Cl2 O22 1.423(4) 2_665 ?
Cl2 O22 1.423(4) 3_657 ?
Cl2 O22 1.423(4) . ?
Cl2 O22 1.423(4) 4_567 ?
O21 O22 1.037(11) 4_567 ?
O21 O24 1.082(11) 3_657 ?
O21 O24 1.321(9) 2_665 ?
O21 O22 1.370(10) 2_665 ?
O21 O23 1.720(6) 3_657 ?
O23 O21 1.720(6) 4_567 ?
O23 O21 1.720(6) 3_657 ?
O23 O24 1.731(6) 3_657 ?
O23 O24 1.731(6) 4_567 ?
O23 O22 1.752(6) 4_567 ?
O23 O22 1.752(6) 3_657 ?
O22 O24 1.012(9) 4_567 ?
O22 O21 1.037(11) 3_657 ?
O22 O21 1.370(10) 2_665 ?
O22 O24 1.401(8) 2_665 ?
O22 O23 1.752(6) 3_657 ?
O24 O22 1.012(9) 3_657 ?
O24 O21 1.082(11) 4_567 ?
O24 O21 1.321(9) 2_665 ?
O24 O22 1.401(8) 2_665 ?
O24 O23 1.731(6) 3_657 ?
